data_4068092
loop_
_publ_author_name
'Banerjee, Dipshikha'
'Besnard, C\'eline'
'K\"undig, E. Peter'

_publ_section_title
;
 Chiral N-Heterocyclic Carbene Borane Complexes: Synthesis and Structural
 Analysis
;
_journal_issue 2
_journal_name_full Organometallics
_journal_page_first 709
_journal_paper_doi 10.1021/om201087n
_journal_volume 31
_journal_year 2012
_chemical_absolute_configuration syn
_chemical_formula_moiety 'C33 H39 B N2'
_chemical_formula_sum 'C33 H39 B N2'
_chemical_formula_weight 474.47
_chemical_name_systematic
;
 ? 
;
_space_group_crystal_system monoclinic
_space_group_IT_number 5
_space_group_name_Hall 'C 2y'
_space_group_name_H-M_alt 'C 1 2 1'
_symmetry_space_group_name_Hall 'C 2y'
_symmetry_space_group_name_H-M 'C 1 2 1'
_atom_sites_solution_hydrogens geom
_atom_sites_solution_primary direct
_atom_sites_solution_secondary difmap
_audit_creation_date 2011-03-18
_audit_creation_method
;
  Olex2 1.1-beta
  (compiled 2010.12.31 svn.r1581, GUI svn.r3426)
;
_cell_angle_alpha 90.00
_cell_angle_beta 106.583(4)
_cell_angle_gamma 90.00
_cell_formula_units_Z 4
_cell_length_a 20.7759(8)
_cell_length_b 7.1727(3)
_cell_length_c 19.0739(6)
_cell_measurement_reflns_used 2020
_cell_measurement_temperature 189.9
_cell_measurement_theta_max 76.0049
_cell_measurement_theta_min 4.4056
_cell_volume 2724.16(19)
_computing_cell_refinement
;
CrysAlisPro, Agilent Technologies,
Version 1.171.34.49 (release 20-01-2011 CrysAlis171 .NET)
(compiled Jan 20 2011,15:58:25)
;
_computing_data_collection
;
CrysAlisPro, Agilent Technologies,
Version 1.171.34.49 (release 20-01-2011 CrysAlis171 .NET)
(compiled Jan 20 2011,15:58:25)
;
_computing_data_reduction
;
CrysAlisPro, Agilent Technologies,
Version 1.171.34.49 (release 20-01-2011 CrysAlis171 .NET)
(compiled Jan 20 2011,15:58:25)
;
_computing_molecular_graphics
;
O. V. Dolomanov, L. J. Bourhis, R. J. Gildea, J. A. K. Howard and H. Puschmann,
OLEX2: a complete structure solution, refinement and analysis program.
J. Appl. Cryst. (2009). 42, 339-341.
;
_computing_publication_material
;
O. V. Dolomanov, L. J. Bourhis, R. J. Gildea, J. A. K. Howard and H. Puschmann,
OLEX2: a complete structure solution, refinement and analysis program.
J. Appl. Cryst. (2009). 42, 339-341.
;
_computing_structure_refinement 'SHELXL-97 (Sheldrick, 2008)'
_computing_structure_solution 'SHELXS-97 (Sheldrick, 2008)'
_diffrn_ambient_temperature 189.9
_diffrn_detector_area_resol_mean 10.4679
_diffrn_measured_fraction_theta_full 0.998
_diffrn_measured_fraction_theta_max 0.998
_diffrn_measurement_details
;
  1 omega -120.00   -5.00   1.0000    2.4100
omega____ theta____ kappa____ phi______ frames
    -      -38.6644  -38.0000 -120.0000 115

  2 omega  -86.00    4.00   1.0000    2.4100
omega____ theta____ kappa____ phi______ frames
    -      -38.6644  107.0000    3.0000 90

  3 omega   40.00  109.00   1.0000    2.4100
omega____ theta____ kappa____ phi______ frames
    -       38.6644 -144.0000  -70.0000 69

  4 omega   84.00  176.00   1.0000    2.4100
omega____ theta____ kappa____ phi______ frames
    -      116.0000   77.0000 -150.0000 92

  5 omega   38.00  117.00   1.0000    2.4100
omega____ theta____ kappa____ phi______ frames
    -      116.0000 -127.0000   98.0000 79

  6 omega   45.00   75.00   1.0000    2.4100
omega____ theta____ kappa____ phi______ frames
    -      116.0000  -45.0000  120.0000 30

  7 omega   40.00   72.00   1.0000    2.4100
omega____ theta____ kappa____ phi______ frames
    -      116.0000  -45.0000 -120.0000 32

  8 omega   43.00   71.00   1.0000    2.4100
omega____ theta____ kappa____ phi______ frames
    -      116.0000  -45.0000  -60.0000 28

  9 omega   42.00   76.00   1.0000    2.4100
omega____ theta____ kappa____ phi______ frames
    -      116.0000  -45.0000  -90.0000 34

 10 omega  108.00  177.00   1.0000    2.4100
omega____ theta____ kappa____ phi______ frames
    -      116.0000  111.0000  -30.0000 69

 11 omega   39.00   76.00   1.0000    2.4100
omega____ theta____ kappa____ phi______ frames
    -      116.0000  -45.0000   90.0000 37

 12 omega  121.00  169.00   1.0000    2.4100
omega____ theta____ kappa____ phi______ frames
    -      116.0000   77.0000   60.0000 48

 13 omega   29.00  156.00   1.0000    2.4100
omega____ theta____ kappa____ phi______ frames
    -      116.0000  -91.0000  120.0000 127
;
_diffrn_measurement_device_type 'SuperNova, Dual, Cu at zero, Atlas'
_diffrn_measurement_method '\w scans'
_diffrn_orient_matrix_UB_11 0.0566241000
_diffrn_orient_matrix_UB_12 -0.1439376000
_diffrn_orient_matrix_UB_13 0.0074429000
_diffrn_orient_matrix_UB_21 0.0525400000
_diffrn_orient_matrix_UB_22 0.1502956000
_diffrn_orient_matrix_UB_23 0.0340474000
_diffrn_orient_matrix_UB_31 -0.0046079000
_diffrn_orient_matrix_UB_32 -0.0530370000
_diffrn_orient_matrix_UB_33 0.0767084000
_diffrn_radiation_monochromator mirror
_diffrn_radiation_type 'Cu K\a'
_diffrn_radiation_wavelength 1.5418
_diffrn_reflns_av_R_equivalents 0.0463
_diffrn_reflns_av_unetI/netI 0.0618
_diffrn_reflns_limit_h_max 24
_diffrn_reflns_limit_h_min -24
_diffrn_reflns_limit_k_max 7
_diffrn_reflns_limit_k_min -8
_diffrn_reflns_limit_l_max 22
_diffrn_reflns_limit_l_min -12
_diffrn_reflns_number 5481
_diffrn_reflns_theta_full 66.99
_diffrn_reflns_theta_max 66.99
_diffrn_reflns_theta_min 4.41
_diffrn_source 'SuperNova (Cu) X-ray Source'
_diffrn_standards_number 0
_exptl_absorpt_coefficient_mu 0.496
_exptl_absorpt_correction_T_max 0.950
_exptl_absorpt_correction_T_min 0.919
_exptl_absorpt_correction_type analytical
_exptl_absorpt_process_details
;
CrysAlisPro, Agilent Technologies,
Version 1.171.34.49 (release 20-01-2011 CrysAlis171 .NET)
(compiled Jan 20 2011,15:58:25)
Analytical numeric absorption correction using a multifaceted crystal
            model based on expressions derived by R.C. Clark & J.S. Reid.
(Clark, R. C. & Reid, J. S. (1995). Acta Cryst. A51, 887-897)
;
_exptl_crystal_density_diffrn 1.157
_exptl_crystal_density_method 'not measured'
_exptl_crystal_F_000 1024
_exptl_crystal_size_max 0.2026
_exptl_crystal_size_mid 0.1049
_exptl_crystal_size_min 0.1006
_refine_diff_density_max 0.236
_refine_diff_density_min -0.296
_refine_diff_density_rms 0.054
_refine_ls_abs_structure_details
;
In the absence of significant anomalous scattering, Friedel
pairs were merged.
;
_refine_ls_extinction_method none
_refine_ls_goodness_of_fit_ref 1.035
_refine_ls_hydrogen_treatment mixed
_refine_ls_matrix_type full
_refine_ls_number_parameters 343
_refine_ls_number_reflns 2635
_refine_ls_number_restraints 1
_refine_ls_restrained_S_all 1.035
_refine_ls_R_factor_all 0.0681
_refine_ls_R_factor_gt 0.0542
_refine_ls_shift/su_max 0.000
_refine_ls_shift/su_mean 0.000
_refine_ls_structure_factor_coef Fsqd
_refine_ls_weighting_details 'calc w=1/[\s^2^(Fo^2^)+(0.0880P)^2^+0.0000P] where P=(Fo^2^+2Fc^2^)/3'
_refine_ls_weighting_scheme calc
_refine_ls_wR_factor_gt 0.1336
_refine_ls_wR_factor_ref 0.1448
_reflns_number_gt 2192
_reflns_number_total 2635
_reflns_threshold_expression >2sigma(I)
_cod_data_source_file om201087n_si_002.cif
_cod_data_source_block db6069
_cod_original_cell_volume 2724.16(18)
_cod_database_code 4068092
_chemical_oxdiff_formula 'B1 N2 C31 H28'
_reflns_odcompleteness_completeness 99.37
_reflns_odcompleteness_iscentric 1
_reflns_odcompleteness_theta 74.33

loop_
_space_group_symop_id
_space_group_symop_operation_xyz
1 'x, y, z'
2 '-x, y, -z'
3 'x+1/2, y+1/2, z'
4 '-x+1/2, y+1/2, -z'

loop_
_atom_site_label
_atom_site_type_symbol
_atom_site_fract_x
_atom_site_fract_y
_atom_site_fract_z
_atom_site_U_iso_or_equiv
_atom_site_adp_type
_atom_site_occupancy
_atom_site_symmetry_multiplicity
_atom_site_calc_flag
_atom_site_refinement_flags
N6 N 0.71992(13) 0.0965(4) 0.20793(13) 0.0127(6) Uani 1 1 d .
N3 N 0.81327(13) 0.0640(4) 0.29507(13) 0.0144(6) Uani 1 1 d .
C7 C 0.65661(15) 0.0472(5) 0.15243(15) 0.0140(7) Uani 1 1 d .
H7 H 0.6511 -0.0899 0.1585 0.017 Uiso 1 1 calc R
C19 C 0.86961(16) -0.0189(6) 0.35284(16) 0.0162(7) Uani 1 1 d .
H19 H 0.8536 -0.1457 0.3619 0.019 Uiso 1 1 calc R
C12 C 0.64506(17) -0.0547(6) -0.05008(17) 0.0223(9) Uani 1 1 d .
C25 C 0.85380(17) 0.0071(7) 0.48066(17) 0.0230(9) Uani 1 1 d .
C2 C 0.76019(16) -0.0324(5) 0.25201(16) 0.0126(7) Uani 1 1 d .
C15 C 0.59394(18) 0.1386(6) 0.16889(19) 0.0218(9) Uani 1 1 d .
C9 C 0.68960(18) 0.2269(6) 0.05359(18) 0.0225(9) Uani 1 1 d .
H9 H 0.7047 0.3248 0.0879 0.027 Uiso 1 1 calc R
C13 C 0.63905(17) -0.0777(6) 0.02251(17) 0.0176(8) Uani 1 1 d .
C20 C 0.87879(17) 0.0875(6) 0.42458(17) 0.0203(8) Uani 1 1 d .
C36 C 0.61027(19) -0.2467(6) 0.03721(17) 0.0245(8) Uani 1 1 d .
H36 H 0.6062 -0.2678 0.0849 0.029 Uiso 1 1 calc R
C27 C 0.93308(17) -0.0541(7) 0.32641(17) 0.0245(9) Uani 1 1 d .
C8 C 0.66214(16) 0.0700(5) 0.07454(16) 0.0154(7) Uani 1 1 d .
C4 C 0.80559(17) 0.2520(6) 0.27797(17) 0.0184(8) Uani 1 1 d .
H4 H 0.8356 0.3491 0.3002 0.022 Uiso 1 1 calc R
C10 C 0.69595(18) 0.2462(7) -0.01825(18) 0.0292(10) Uani 1 1 d .
H10 H 0.7156 0.3556 -0.0313 0.035 Uiso 1 1 calc R
C21 C 0.9074(2) 0.2613(7) 0.43569(19) 0.0302(9) Uani 1 1 d .
H21 H 0.9248 0.3135 0.3991 0.036 Uiso 1 1 calc R
C37 C 0.5881(2) -0.3809(7) -0.0153(2) 0.0330(10) Uani 1 1 d .
H37 H 0.5686 -0.4923 -0.0037 0.040 Uiso 1 1 calc R
C11 C 0.67404(18) 0.1092(7) -0.06828(18) 0.0295(10) Uani 1 1 d .
H11 H 0.6783 0.1239 -0.1163 0.035 Uiso 1 1 calc R
C5 C 0.74788(17) 0.2721(6) 0.22417(17) 0.0174(7) Uani 1 1 d .
H5 H 0.7297 0.3858 0.2015 0.021 Uiso 1 1 calc R
C39 C 0.6226(2) -0.1971(7) -0.10240(19) 0.0340(12) Uani 1 1 d .
H39 H 0.6276 -0.1821 -0.1500 0.041 Uiso 1 1 calc R
C30 C 0.9125(2) -0.1831(7) 0.2595(2) 0.0342(11) Uani 1 1 d .
H30A H 0.8951 -0.3005 0.2731 0.051 Uiso 1 1 calc R
H30B H 0.9517 -0.2088 0.2421 0.051 Uiso 1 1 calc R
H30C H 0.8776 -0.1225 0.2205 0.051 Uiso 1 1 calc R
C23 C 0.8870(2) 0.2953(8) 0.5522(2) 0.0427(13) Uani 1 1 d .
H23 H 0.8891 0.3676 0.5945 0.051 Uiso 1 1 calc R
C29 C 0.9664(2) 0.1181(7) 0.3044(2) 0.0354(11) Uani 1 1 d .
H29A H 0.9324 0.1931 0.2696 0.053 Uiso 1 1 calc R
H29B H 1.0007 0.0786 0.2814 0.053 Uiso 1 1 calc R
H29C H 0.9873 0.1927 0.3480 0.053 Uiso 1 1 calc R
C32 C 0.8329(2) 0.0414(10) 0.6006(2) 0.0506(17) Uani 1 1 d .
H32 H 0.8354 0.1135 0.6431 0.061 Uiso 1 1 calc R
C18 C 0.53096(19) 0.0769(9) 0.1103(2) 0.0452(14) Uani 1 1 d .
H18A H 0.5340 0.1158 0.0621 0.068 Uiso 1 1 calc R
H18B H 0.4914 0.1342 0.1196 0.068 Uiso 1 1 calc R
H18C H 0.5270 -0.0592 0.1114 0.068 Uiso 1 1 calc R
C35 C 0.82503(19) -0.1710(7) 0.47721(19) 0.0299(10) Uani 1 1 d .
H35 H 0.8215 -0.2454 0.4351 0.036 Uiso 1 1 calc R
C28 C 0.9844(2) -0.1553(8) 0.3881(2) 0.0396(12) Uani 1 1 d .
H28A H 1.0002 -0.0711 0.4300 0.059 Uiso 1 1 calc R
H28B H 1.0225 -0.1947 0.3711 0.059 Uiso 1 1 calc R
H28C H 0.9633 -0.2649 0.4030 0.059 Uiso 1 1 calc R
C38 C 0.5939(2) -0.3548(8) -0.0862(2) 0.0392(12) Uani 1 1 d .
H38 H 0.5779 -0.4474 -0.1226 0.047 Uiso 1 1 calc R
C34 C 0.8019(2) -0.2417(9) 0.5321(2) 0.0425(13) Uani 1 1 d .
H34 H 0.7837 -0.3641 0.5284 0.051 Uiso 1 1 calc R
C17 C 0.5943(2) 0.3508(7) 0.1708(3) 0.0390(12) Uani 1 1 d .
H17A H 0.6273 0.3938 0.2156 0.059 Uiso 1 1 calc R
H17B H 0.5496 0.3961 0.1700 0.059 Uiso 1 1 calc R
H17C H 0.6063 0.3991 0.1281 0.059 Uiso 1 1 calc R
C24 C 0.8584(2) 0.1168(8) 0.54482(18) 0.0354(12) Uani 1 1 d .
B1 B 0.7455(2) -0.2526(7) 0.2501(2) 0.0203(9) Uani 1 1 d .
C22 C 0.9117(2) 0.3646(8) 0.4995(2) 0.0417(12) Uani 1 1 d .
H22 H 0.9322 0.4842 0.5055 0.050 Uiso 1 1 calc R
C16 C 0.5900(2) 0.0627(9) 0.2430(2) 0.0427(13) Uani 1 1 d .
H16A H 0.5861 -0.0735 0.2405 0.064 Uiso 1 1 calc R
H16B H 0.5507 0.1156 0.2544 0.064 Uiso 1 1 calc R
H16C H 0.6308 0.0976 0.2813 0.064 Uiso 1 1 calc R
C33 C 0.8051(2) -0.1313(11) 0.5944(2) 0.0570(19) Uani 1 1 d .
H33 H 0.7879 -0.1781 0.6320 0.068 Uiso 1 1 calc R
H1A H 0.694(2) -0.286(6) 0.2538(18) 0.025(11) Uiso 1 1 d .
H1B H 0.754(2) -0.310(7) 0.198(2) 0.040(13) Uiso 1 1 d .
H1C H 0.778(3) -0.326(7) 0.300(2) 0.043(13) Uiso 1 1 d .

loop_
_atom_site_aniso_label
_atom_site_aniso_U_11
_atom_site_aniso_U_22
_atom_site_aniso_U_33
_atom_site_aniso_U_23
_atom_site_aniso_U_13
_atom_site_aniso_U_12
N6 0.0090(13) 0.0178(17) 0.0102(11) -0.0007(12) 0.0008(10) -0.0013(12)
N3 0.0127(13) 0.0201(17) 0.0109(11) 0.0010(13) 0.0040(10) 0.0031(13)
C7 0.0122(16) 0.021(2) 0.0073(13) -0.0043(14) 0.0005(11) -0.0044(15)
C19 0.0162(17) 0.022(2) 0.0107(14) 0.0033(15) 0.0051(12) 0.0073(16)
C12 0.0165(17) 0.039(3) 0.0127(15) 0.0002(16) 0.0059(12) 0.0098(17)
C25 0.0132(16) 0.045(3) 0.0108(14) -0.0001(17) 0.0035(12) 0.0091(18)
C2 0.0142(16) 0.016(2) 0.0106(13) -0.0008(14) 0.0081(12) 0.0003(15)
C15 0.0126(17) 0.033(3) 0.0213(16) -0.0028(17) 0.0079(14) 0.0008(17)
C9 0.0214(19) 0.029(2) 0.0193(16) -0.0004(17) 0.0099(14) -0.0081(18)
C13 0.0129(16) 0.027(2) 0.0134(14) -0.0001(15) 0.0052(12) 0.0058(16)
C20 0.0153(16) 0.031(2) 0.0136(14) -0.0033(16) 0.0032(12) 0.0032(17)
C36 0.028(2) 0.029(2) 0.0162(15) -0.0040(18) 0.0069(13) -0.002(2)
C27 0.0165(18) 0.044(3) 0.0147(15) -0.0010(18) 0.0068(13) 0.0069(18)
C8 0.0138(15) 0.020(2) 0.0133(14) 0.0019(15) 0.0053(12) 0.0007(16)
C4 0.0172(18) 0.019(2) 0.0193(15) -0.0031(16) 0.0051(13) -0.0041(17)
C10 0.021(2) 0.045(3) 0.0232(16) 0.014(2) 0.0096(15) -0.005(2)
C21 0.030(2) 0.035(3) 0.0221(16) -0.006(2) 0.0030(15) 0.001(2)
C37 0.042(3) 0.029(3) 0.0258(18) -0.0078(19) 0.0054(17) -0.003(2)
C11 0.0212(19) 0.054(3) 0.0172(15) 0.0119(19) 0.0110(14) 0.007(2)
C5 0.0210(18) 0.0121(19) 0.0203(15) -0.0002(15) 0.0078(13) -0.0001(16)
C39 0.032(2) 0.056(3) 0.0161(16) -0.0075(19) 0.0097(15) 0.010(2)
C30 0.030(2) 0.050(3) 0.0287(18) -0.014(2) 0.0182(17) 0.003(2)
C23 0.039(3) 0.061(4) 0.0232(19) -0.019(2) -0.0004(17) 0.017(3)
C29 0.022(2) 0.058(3) 0.0314(19) 0.000(2) 0.0156(16) -0.005(2)
C32 0.039(3) 0.102(5) 0.0139(18) 0.000(3) 0.0134(17) 0.025(3)
C18 0.0117(18) 0.072(4) 0.052(3) -0.024(3) 0.0092(17) -0.001(2)
C35 0.0216(19) 0.050(3) 0.0215(17) 0.0030(19) 0.0115(14) 0.002(2)
C28 0.025(2) 0.062(4) 0.032(2) 0.010(2) 0.0091(17) 0.015(2)
C38 0.041(3) 0.051(3) 0.0239(19) -0.020(2) 0.0063(18) 0.006(2)
C34 0.026(2) 0.073(4) 0.0319(19) 0.019(3) 0.0121(17) 0.000(3)
C17 0.031(2) 0.039(3) 0.053(3) -0.001(2) 0.022(2) 0.010(2)
C24 0.026(2) 0.065(4) 0.0134(16) -0.003(2) 0.0038(14) 0.016(2)
B1 0.027(2) 0.018(2) 0.0180(17) 0.0003(18) 0.0098(16) -0.004(2)
C22 0.043(3) 0.041(3) 0.033(2) -0.013(2) -0.0028(18) 0.006(2)
C16 0.042(3) 0.062(4) 0.038(2) 0.011(2) 0.0325(19) 0.017(3)
C33 0.038(3) 0.118(6) 0.024(2) 0.018(3) 0.0221(19) 0.019(3)

loop_
_atom_type_symbol
_atom_type_description
_atom_type_scat_dispersion_real
_atom_type_scat_dispersion_imag
_atom_type_scat_source
C C 0.0181 0.0091 'International Tables Vol C Tables 4.2.6.8 and 6.1.1.4'
H H 0.0000 0.0000 'International Tables Vol C Tables 4.2.6.8 and 6.1.1.4'
B B 0.0090 0.0039 'International Tables Vol C Tables 4.2.6.8 and 6.1.1.4'
N N 0.0311 0.0180 'International Tables Vol C Tables 4.2.6.8 and 6.1.1.4'

loop_
_exptl_crystal_face_index_h
_exptl_crystal_face_index_k
_exptl_crystal_face_index_l
_exptl_crystal_face_perp_dist
_exptl_oxdiff_crystal_face_indexfrac_h
_exptl_oxdiff_crystal_face_indexfrac_k
_exptl_oxdiff_crystal_face_indexfrac_l
_exptl_oxdiff_crystal_face_x
_exptl_oxdiff_crystal_face_y
_exptl_oxdiff_crystal_face_z
0 0 -1 0.0721 -0.0007 -0.0002 -1.0001 -0.0074 -0.0341 -0.0767
0 1 0 0.0330 0.0013 1.0002 -0.0020 -0.1439 0.1503 -0.0529
-1 0 0 0.0399 -1.0003 0.0001 0.0006 -0.0567 -0.0525 0.0047
0 -1 0 0.0720 -0.0013 -1.0002 0.0020 0.1439 -0.1503 0.0529
1 0 0 0.0607 1.0003 -0.0001 -0.0006 0.0567 0.0525 -0.0047
0 0 1 0.0934 0.0007 0.0002 1.0001 0.0074 0.0341 0.0767

loop_
_geom_angle_atom_site_label_1
_geom_angle_atom_site_label_2
_geom_angle_atom_site_label_3
_geom_angle
C2 N6 C7 122.9(3)
C2 N6 C5 109.5(3)
C5 N6 C7 127.6(3)
C2 N3 C19 125.2(3)
C2 N3 C4 109.5(3)
C4 N3 C19 125.3(3)
N6 C7 C15 112.1(3)
N6 C7 C8 111.8(2)
C8 C7 C15 116.5(3)
N3 C19 C20 109.5(3)
N3 C19 C27 112.6(2)
C20 C19 C27 117.9(3)
C11 C12 C13 119.7(4)
C11 C12 C39 120.6(3)
C39 C12 C13 119.8(4)
C35 C25 C20 124.7(3)
C35 C25 C24 117.5(3)
C24 C25 C20 117.7(4)
N6 C2 B1 125.0(3)
N3 C2 N6 106.0(3)
N3 C2 B1 129.0(3)
C18 C15 C7 108.6(3)
C18 C15 C16 108.2(4)
C17 C15 C7 115.1(3)
C17 C15 C18 107.8(4)
C17 C15 C16 109.4(4)
C16 C15 C7 107.5(3)
C8 C9 C10 121.5(4)
C12 C13 C8 118.5(3)
C36 C13 C12 116.6(3)
C36 C13 C8 124.9(3)
C25 C20 C19 119.1(4)
C21 C20 C19 122.0(3)
C21 C20 C25 118.8(3)
C37 C36 C13 122.0(3)
C30 C27 C19 107.8(3)
C29 C27 C19 116.6(3)
C29 C27 C30 107.3(3)
C28 C27 C19 107.2(3)
C28 C27 C30 108.8(4)
C28 C27 C29 108.9(3)
C9 C8 C7 121.5(3)
C9 C8 C13 119.2(3)
C13 C8 C7 119.2(3)
C5 C4 N3 107.5(3)
C11 C10 C9 120.2(4)
C20 C21 C22 122.1(4)
C36 C37 C38 120.4(4)
C10 C11 C12 120.9(3)
C4 C5 N6 107.4(3)
C38 C39 C12 121.5(3)
C22 C23 C24 120.3(4)
C33 C32 C24 121.4(5)
C34 C35 C25 122.6(4)
C39 C38 C37 119.7(4)
C35 C34 C33 119.5(6)
C23 C24 C25 120.6(4)
C23 C24 C32 120.7(4)
C32 C24 C25 118.8(5)
C23 C22 C21 120.5(5)
C32 C33 C34 120.1(4)

loop_
_geom_bond_atom_site_label_1
_geom_bond_atom_site_label_2
_geom_bond_distance
N6 C7 1.477(4)
N6 C2 1.364(4)
N6 C5 1.384(5)
N3 C19 1.484(4)
N3 C2 1.361(4)
N3 C4 1.386(5)
C7 C15 1.568(4)
C7 C8 1.531(4)
C19 C20 1.531(4)
C19 C27 1.561(4)
C12 C13 1.435(4)
C12 C11 1.408(6)
C12 C39 1.411(6)
C25 C20 1.437(5)
C25 C35 1.404(6)
C25 C24 1.435(5)
C2 B1 1.607(6)
C15 C18 1.524(5)
C15 C17 1.522(6)
C15 C16 1.539(5)
C9 C8 1.372(5)
C9 C10 1.420(4)
C13 C36 1.415(6)
C13 C8 1.437(5)
C20 C21 1.370(6)
C36 C37 1.371(5)
C27 C30 1.536(5)
C27 C29 1.532(6)
C27 C28 1.527(5)
C4 C5 1.345(5)
C10 C11 1.355(6)
C21 C22 1.405(6)
C37 C38 1.404(5)
C39 C38 1.354(7)
C23 C24 1.402(8)
C23 C22 1.347(7)
C32 C24 1.424(6)
C32 C33 1.358(9)
C35 C34 1.369(5)
C34 C33 1.413(8)
